data_1007094
loop_
_publ_author_name
'Rzaigui, M'
'Averbuch-Pouchot, M T'
'Durif, A'

_publ_section_title
;
Affinement de la Structure du Tetrametaphosphate d'Ammonium et de
Cerium, Ce N H~4~ P~4~ O~12~. Relation Entre la Forme Cubique des
Composes du Type Ln M^I^ P~4~ O~12~ et le Tetrametaphosphate
d'Aluminium Al~4~ (P~4~ O~12~)~3~
;
_journal_coden_ASTM ACSCEE
_journal_name_full 'Acta Crystallographica C (39,1983-)'
_journal_page_first 1612
_journal_page_last 1613
_journal_volume 39
_journal_year 1983
_chemical_formula_structural 'Ce N H4 P4 O12'
_chemical_formula_sum 'Ce H4 N O12 P4'
_chemical_name_systematic 'Ammonium cerium cyclo-tetraphosphate'
_space_group_IT_number 220
_symmetry_cell_setting cubic
_symmetry_Int_Tables_number 220
_symmetry_space_group_name_Hall 'I -4bd 2c 3'
_symmetry_space_group_name_H-M 'I -4 3 d'
_cell_angle_alpha 90
_cell_angle_beta 90
_cell_angle_gamma 90
_cell_formula_units_Z 12
_cell_length_a 15.23(1)
_cell_length_b 15.23(1)
_cell_length_c 15.23(1)
_cell_volume 3532.6
_refine_ls_R_factor_all 0.03
_cod_original_formula_sum 'H4 Ce N O12 P4'
_cod_database_code 1007094

loop_
_symmetry_equiv_pos_as_xyz
x,y,z
1/2+x,1/2-y,-z
-x,1/2+y,1/2-z
1/2-x,-y,1/2+z
1/4+x,1/4+z,1/4+y
3/4+x,1/4-z,3/4-y
1/4-x,3/4-z,3/4+y
3/4-x,3/4+z,1/4-y
y,z,x
1/2-y,-z,1/2+x
1/2+y,1/2-z,-x
-y,1/2+z,1/2-x
1/4+z,1/4+y,1/4+x
1/4-z,3/4-y,3/4+x
3/4-z,3/4+y,1/4-x
3/4+z,1/4-y,3/4-x
z,x,y
-z,1/2+x,1/2-y
1/2-z,-x,1/2+y
1/2+z,1/2-x,-y
1/4+y,1/4+x,1/4+z
3/4-y,3/4+x,1/4-z
3/4+y,1/4-x,3/4-z
1/4-y,3/4-x,3/4+z
1/2+x,1/2+y,1/2+z
x,-y,1/2-z
1/2-x,y,-z
-x,1/2-y,z
3/4+x,3/4+z,3/4+y
1/4+x,3/4-z,1/4-y
3/4-x,1/4-z,1/4+y
1/4-x,1/4+z,3/4-y
1/2+y,1/2+z,1/2+x
-y,1/2-z,x
y,-z,1/2-x
1/2-y,z,-x
3/4+z,3/4+y,3/4+x
3/4-z,1/4-y,1/4+x
1/4-z,1/4+y,3/4-x
1/4+z,3/4-y,1/4-x
1/2+z,1/2+x,1/2+y
1/2-z,x,-y
-z,1/2-x,y
z,-x,1/2-y
3/4+y,3/4+x,3/4+z
1/4-y,1/4+x,3/4-z
1/4+y,3/4-x,1/4-z
3/4-y,1/4-x,1/4+z

loop_
_atom_site_label
_atom_site_type_symbol
_atom_site_symmetry_multiplicity
_atom_site_Wyckoff_symbol
_atom_site_fract_x
_atom_site_fract_y
_atom_site_fract_z
_atom_site_occupancy
_atom_site_attached_hydrogens
_atom_site_calc_flag
Ce1 Ce3+ 12 b 0.875 0. 0.25 1. 0 d
N1 N3- 16 c 0.112(2) 0.112(2) 0.112(2) 0.75 0 d
P1 P5+ 48 e 0.1227(2) 0.2994(1) 0.3854(2) 1. 0 d
O1 O2- 48 e 0.4236(5) 0.0328(4) 0.3393(4) 1. 0 d
O2 O2- 48 e 0.4626(5) 0.1699(4) 0.2639(5) 1. 0 d
O3 O2- 48 e 0.1132(4) 0.0852(4) 0.4237(5) 1. 0 d
H1 H1+ 12 b -1. -1. -1. 4. 0 dum

loop_
_atom_type_symbol
_atom_type_oxidation_number
Ce3+ 3.000
N3- -3.000
P5+ 5.000
O2- -2.000
H1+ 1.000
